data_2215005
loop_
_publ_author_name
'Habibi, Mohammad Hossein'
'Mikhak, Maryam'
'Harrington, Ross W.'
'Clegg, William'

_publ_section_title
;Bis[chloridobis(triphenylphosphine)copper(I)-\m-chlorido]bis(1,2-diaminopropane)copper(II)
 acetonitrile disolvate
;
_journal_coeditor_code BT2455
_journal_issue 9
_journal_name_full 'Acta Crystallographica Section E'
_journal_page_first m2305
_journal_page_last m2306
_journal_paper_doi 10.1107/S1600536807037282
_journal_volume 63
_journal_year 2007
_chemical_formula_iupac '[Cu3 Cl4 (C3 H10 N2)2 (C18 H15 P1)4], 2 C2 H3 N'
_chemical_formula_moiety 'C78 H80 Cl4 Cu3 N4 P4, 2 C2 H3 N'
_chemical_formula_sum 'C82 H86 Cl4 Cu3 N6 P4'
_chemical_formula_weight 1611.87
_chemical_name_common
;
Bis[chloridobis(triphenylphosphine)copper(I)-\m-chlorido]\
bis(1,2-diaminopropane)copper(II) acetonitrile disolvate
;
_chemical_name_systematic
;
bis(1,2-diaminopropane-2\k^2^N,N')di-\m-chlorido-1:2\k^2^Cl,2:3\k^2^Cl-
dichlorido-1\kCl,3\kCl-tetrakis(triphenylphosphine)-1\k^2^P,3\k^2^P-
tricopper(I,II,I) acetonitrile disolvate
;
_space_group_IT_number 14
_symmetry_cell_setting monoclinic
_symmetry_space_group_name_Hall '-P 2ybc'
_symmetry_space_group_name_H-M 'P 1 21/c 1'
_atom_sites_solution_hydrogens geom
_atom_sites_solution_primary direct
_atom_sites_solution_secondary difmap
_audit_creation_method SHELXL-97
_cell_angle_alpha 90.00
_cell_angle_beta 94.957(12)
_cell_angle_gamma 90.00
_cell_formula_units_Z 2
_cell_length_a 15.896(3)
_cell_length_b 9.4181(15)
_cell_length_c 26.533(4)
_cell_measurement_reflns_used 32758
_cell_measurement_temperature 150(2)
_cell_measurement_theta_max 25.00
_cell_measurement_theta_min 4.07
_cell_volume 3957.4(11)
_computing_cell_refinement 'EvalCCD (Duisenberg <i>et al.</i>,  2003)'
_computing_data_collection 'COLLECT (Nonius, 1998)'
_computing_data_reduction EvalCCD
_computing_molecular_graphics SHELXTL
_computing_publication_material 'SHELXTL and local programs'
_computing_structure_refinement SHELXTL
_computing_structure_solution 'SHELXTL (Sheldrick, 2005)'
_diffrn_ambient_temperature 150(2)
_diffrn_measured_fraction_theta_full 0.994
_diffrn_measured_fraction_theta_max 0.994
_diffrn_measurement_device_type 'Nonius KappaCCD'
_diffrn_measurement_method '\f and \w'
_diffrn_radiation_monochromator graphite
_diffrn_radiation_source 'sealed tube'
_diffrn_radiation_type MoK\a
_diffrn_radiation_wavelength 0.71073
_diffrn_reflns_av_R_equivalents 0.0742
_diffrn_reflns_av_sigmaI/netI 0.0600
_diffrn_reflns_limit_h_max 18
_diffrn_reflns_limit_h_min -18
_diffrn_reflns_limit_k_max 11
_diffrn_reflns_limit_k_min -11
_diffrn_reflns_limit_l_max 31
_diffrn_reflns_limit_l_min -31
_diffrn_reflns_number 32758
_diffrn_reflns_theta_full 25.00
_diffrn_reflns_theta_max 25.00
_diffrn_reflns_theta_min 4.07
_diffrn_standards_number 0
_exptl_absorpt_coefficient_mu 1.062
_exptl_absorpt_correction_T_max 0.820
_exptl_absorpt_correction_T_min 0.780
_exptl_absorpt_correction_type multi-scan
_exptl_absorpt_process_details '(SADABS; Sheldrick, 2007)'
_exptl_crystal_colour blue
_exptl_crystal_density_diffrn 1.353
_exptl_crystal_density_method 'not measured'
_exptl_crystal_description block
_exptl_crystal_F_000 1670
_exptl_crystal_size_max 0.25
_exptl_crystal_size_mid 0.20
_exptl_crystal_size_min 0.20
_refine_diff_density_max 0.780
_refine_diff_density_min -0.807
_refine_ls_extinction_coef 0.0032(5)
_refine_ls_extinction_expression Fc^*^=kFc[1+0.001xFc^2^\l^3^/sin(2\q)]^-1/4^
_refine_ls_extinction_method SHELXTL
_refine_ls_goodness_of_fit_ref 1.031
_refine_ls_hydrogen_treatment constr
_refine_ls_matrix_type full
_refine_ls_number_parameters 496
_refine_ls_number_reflns 6923
_refine_ls_number_restraints 136
_refine_ls_restrained_S_all 1.022
_refine_ls_R_factor_all 0.0870
_refine_ls_R_factor_gt 0.0541
_refine_ls_shift/su_max 0.000
_refine_ls_shift/su_mean 0.000
_refine_ls_structure_factor_coef Fsqd
_refine_ls_weighting_details 'calc w=1/[\s^2^(Fo^2^)+(0.0745P)^2^+8.3144P] where P=(Fo^2^+2Fc^2^)/3'
_refine_ls_weighting_scheme calc
_refine_ls_wR_factor_gt 0.1337
_refine_ls_wR_factor_ref 0.1576
_reflns_number_gt 5038
_reflns_number_total 6923
_reflns_threshold_expression I>2\s(I)
_cod_data_source_file bt2455.cif
_cod_data_source_block I
_cod_original_sg_symbol_H-M 'P 21/c'
_cod_database_code 2215005
_cod_database_fobs_code 2215005

loop_
_symmetry_equiv_pos_as_xyz
'x, y, z'
'-x, y+1/2, -z+1/2'
'-x, -y, -z'
'x, -y-1/2, z-1/2'

loop_
_atom_site_type_symbol
_atom_site_label
_atom_site_fract_x
_atom_site_fract_y
_atom_site_fract_z
_atom_site_U_iso_or_equiv
_atom_site_adp_type
_atom_site_calc_flag
_atom_site_refinement_flags
_atom_site_occupancy
_atom_site_disorder_assembly
_atom_site_disorder_group
Cu Cu1 0.28031(3) 0.32452(6) 0.389429(19) 0.02994(19) Uani d . 1 . .
Cl Cl1 0.34277(7) 0.11509(13) 0.42371(4) 0.0381(3) Uani d . 1 . .
Cl Cl2 0.39546(7) 0.49353(13) 0.40612(5) 0.0395(3) Uani d . 1 A .
P P1 0.16988(7) 0.39615(12) 0.43263(4) 0.0267(3) Uani d . 1 . .
P P2 0.26663(7) 0.29168(13) 0.30384(4) 0.0273(3) Uani d . 1 . .
C C1 0.1891(3) 0.3852(5) 0.50241(15) 0.0291(10) Uani d . 1 . .
C C2 0.1611(3) 0.4882(5) 0.53478(17) 0.0365(11) Uani d . 1 . .
H H2 0.1327 0.5705 0.5213 0.044 Uiso calc R 1 . .
C C3 0.1750(3) 0.4699(7) 0.58722(19) 0.0505(14) Uani d . 1 . .
H H3 0.1574 0.5410 0.6094 0.061 Uiso calc R 1 . .
C C4 0.2143(3) 0.3488(7) 0.60679(18) 0.0531(15) Uani d . 1 . .
H H4 0.2225 0.3356 0.6424 0.064 Uiso calc R 1 . .
C C5 0.2418(4) 0.2472(7) 0.5747(2) 0.0585(16) Uani d . 1 . .
H H5 0.2693 0.1645 0.5884 0.070 Uiso calc R 1 . .
C C6 0.2298(3) 0.2639(6) 0.52255(17) 0.0421(12) Uani d . 1 . .
H H6 0.2491 0.1933 0.5007 0.050 Uiso calc R 1 . .
C C7 0.1373(3) 0.5817(5) 0.42317(15) 0.0308(10) Uani d . 1 . .
C C8 0.2008(3) 0.6845(5) 0.42215(18) 0.0387(12) Uani d . 1 . .
H H8 0.2583 0.6557 0.4240 0.046 Uiso calc R 1 . .
C C9 0.1808(4) 0.8288(5) 0.41839(19) 0.0436(12) Uani d . 1 . .
H H9 0.2247 0.8974 0.4187 0.052 Uiso calc R 1 . .
C C10 0.0973(3) 0.8719(5) 0.41417(17) 0.0407(12) Uani d . 1 . .
H H10 0.0839 0.9701 0.4116 0.049 Uiso calc R 1 . .
C C11 0.0332(3) 0.7719(5) 0.41377(17) 0.0394(12) Uani d . 1 . .
H H11 -0.0241 0.8015 0.4100 0.047 Uiso calc R 1 . .
C C12 0.0529(3) 0.6268(5) 0.41891(16) 0.0351(11) Uani d . 1 . .
H H12 0.0088 0.5589 0.4195 0.042 Uiso calc R 1 . .
C C13 0.0702(3) 0.2987(5) 0.42097(16) 0.0285(10) Uani d . 1 . .
C C14 0.0274(3) 0.2347(5) 0.45891(17) 0.0344(11) Uani d . 1 . .
H H14 0.0496 0.2428 0.4932 0.041 Uiso calc R 1 . .
C C15 -0.0471(3) 0.1590(6) 0.4472(2) 0.0447(13) Uani d . 1 . .
H H15 -0.0749 0.1154 0.4734 0.054 Uiso calc R 1 . .
C C16 -0.0808(3) 0.1471(6) 0.3976(2) 0.0455(13) Uani d . 1 . .
H H16 -0.1314 0.0951 0.3898 0.055 Uiso calc R 1 . .
C C17 -0.0399(3) 0.2120(6) 0.35907(19) 0.0439(13) Uani d . 1 . .
H H17 -0.0633 0.2059 0.3250 0.053 Uiso calc R 1 . .
C C18 0.0353(3) 0.2857(5) 0.37077(17) 0.0363(11) Uani d . 1 . .
H H18 0.0633 0.3278 0.3443 0.044 Uiso calc R 1 . .
C C19 0.3537(3) 0.1937(5) 0.27892(17) 0.0332(11) Uani d . 1 . .
C C20 0.4345(3) 0.2202(6) 0.3011(2) 0.0438(12) Uani d . 1 . .
H H20 0.4421 0.2812 0.3297 0.053 Uiso calc R 1 . .
C C21 0.5043(4) 0.1580(7) 0.2818(3) 0.0645(18) Uani d . 1 . .
H H21 0.5594 0.1769 0.2972 0.077 Uiso calc R 1 . .
C C22 0.4941(4) 0.0694(7) 0.2405(3) 0.0646(18) Uani d . 1 . .
H H22 0.5422 0.0287 0.2272 0.078 Uiso calc R 1 . .
C C23 0.4144(4) 0.0390(6) 0.2182(2) 0.0527(15) Uani d . 1 . .
H H23 0.4074 -0.0221 0.1897 0.063 Uiso calc R 1 . .
C C24 0.3441(3) 0.0994(5) 0.23824(17) 0.0407(12) Uani d . 1 . .
H H24 0.2890 0.0759 0.2239 0.049 Uiso calc R 1 . .
C C25 0.2624(3) 0.4519(5) 0.26432(17) 0.0317(10) Uani d . 1 . .
C C26 0.2333(3) 0.5768(6) 0.2848(2) 0.0460(13) Uani d . 1 . .
H H26 0.2168 0.5776 0.3184 0.055 Uiso calc R 1 . .
C C27 0.2282(4) 0.7010(6) 0.2559(3) 0.0637(17) Uani d . 1 . .
H H27 0.2093 0.7864 0.2703 0.076 Uiso calc R 1 . .
C C28 0.2503(4) 0.7013(6) 0.2066(2) 0.0577(16) Uani d . 1 . .
H H28 0.2451 0.7855 0.1869 0.069 Uiso calc R 1 . .
C C29 0.2798(3) 0.5784(6) 0.1865(2) 0.0467(13) Uani d . 1 . .
H H29 0.2954 0.5781 0.1528 0.056 Uiso calc R 1 . .
C C30 0.2870(3) 0.4546(6) 0.21499(17) 0.0399(12) Uani d . 1 . .
H H30 0.3089 0.3711 0.2008 0.048 Uiso calc R 1 . .
C C31 0.1742(3) 0.1909(5) 0.27813(15) 0.0278(10) Uani d . 1 . .
C C32 0.1217(3) 0.2291(5) 0.23523(16) 0.0349(11) Uani d . 1 . .
H H32 0.1331 0.3129 0.2171 0.042 Uiso calc R 1 . .
C C33 0.0521(3) 0.1441(6) 0.21885(19) 0.0479(14) Uani d . 1 . .
H H33 0.0172 0.1700 0.1894 0.057 Uiso calc R 1 . .
C C34 0.0340(3) 0.0232(6) 0.24513(19) 0.0453(13) Uani d . 1 . .
H H34 -0.0135 -0.0334 0.2340 0.054 Uiso calc R 1 . .
C C35 0.0852(3) -0.0154(6) 0.28761(19) 0.0445(13) Uani d . 1 . .
H H35 0.0730 -0.0991 0.3056 0.053 Uiso calc R 1 . .
C C36 0.1539(3) 0.0669(5) 0.30402(18) 0.0384(11) Uani d . 1 . .
H H36 0.1883 0.0393 0.3334 0.046 Uiso calc R 1 . .
Cu Cu2 0.5000 0.5000 0.5000 0.0436(3) Uani d S 1 . .
N N1 0.5266(6) 0.7108(10) 0.4930(4) 0.044(2) Uani d PU 0.599(10) A 1
H H1A 0.5707 0.7364 0.5160 0.053 Uiso calc PR 0.599(10) A 1
H H1B 0.5416 0.7300 0.4610 0.053 Uiso calc PR 0.599(10) A 1
N N2 0.3990(6) 0.5691(12) 0.5324(4) 0.051(2) Uani d PU 0.599(10) A 1
H H2A 0.3511 0.5558 0.5109 0.061 Uiso calc PR 0.599(10) A 1
H H2B 0.3931 0.5189 0.5616 0.061 Uiso calc PR 0.599(10) A 1
C C37 0.4493(8) 0.7906(14) 0.5028(5) 0.063(3) Uani d PU 0.599(10) A 1
H H37A 0.4639 0.8903 0.5115 0.076 Uiso calc PR 0.599(10) A 1
H H37B 0.4093 0.7906 0.4721 0.076 Uiso calc PR 0.599(10) A 1
C C38 0.4101(14) 0.724(2) 0.5445(6) 0.061(4) Uani d PU 0.599(10) A 1
H H38 0.4493 0.7336 0.5758 0.073 Uiso calc PR 0.599(10) A 1
C C39 0.3253(7) 0.7951(13) 0.5539(5) 0.081(4) Uani d PU 0.599(10) A 1
H H39A 0.3009 0.7473 0.5820 0.121 Uiso calc PR 0.599(10) A 1
H H39B 0.2863 0.7876 0.5233 0.121 Uiso calc PR 0.599(10) A 1
H H39C 0.3349 0.8954 0.5623 0.121 Uiso calc PR 0.599(10) A 1
N N1X 0.3985(9) 0.4925(18) 0.5435(6) 0.053(4) Uani d PU 0.401(10) A 2
H H1X1 0.3505 0.4650 0.5241 0.064 Uiso calc PR 0.401(10) A 2
H H1X2 0.4086 0.4281 0.5694 0.064 Uiso calc PR 0.401(10) A 2
N N2X 0.4906(10) 0.7100(19) 0.5076(6) 0.049(3) Uani d PU 0.401(10) A 2
H H2X1 0.5319 0.7425 0.5312 0.059 Uiso calc PR 0.401(10) A 2
H H2X2 0.4973 0.7540 0.4773 0.059 Uiso calc PR 0.401(10) A 2
C C37X 0.3874(12) 0.634(2) 0.5640(9) 0.078(5) Uani d PU 0.401(10) A 2
H H37C 0.4273 0.6486 0.5943 0.094 Uiso calc PR 0.401(10) A 2
H H37D 0.3292 0.6444 0.5742 0.094 Uiso calc PR 0.401(10) A 2
C C38X 0.403(2) 0.743(3) 0.5247(10) 0.064(5) Uani d PU 0.401(10) A 2
H H38X 0.3595 0.7334 0.4953 0.077 Uiso calc PR 0.401(10) A 2
C C39X 0.3998(12) 0.8929(17) 0.5458(6) 0.072(5) Uani d PU 0.401(10) A 2
H H39D 0.4107 0.9613 0.5193 0.108 Uiso calc PR 0.401(10) A 2
H H39E 0.4428 0.9031 0.5743 0.108 Uiso calc PR 0.401(10) A 2
H H39F 0.3438 0.9106 0.5573 0.108 Uiso calc PR 0.401(10) A 2
N N3 0.4423(5) 0.3375(13) 0.1140(3) 0.156(4) Uani d . 1 . .
C C40 0.5077(5) 0.3358(9) 0.1341(3) 0.078(2) Uani d . 1 . .
C C41 0.5903(4) 0.3360(6) 0.1589(2) 0.0524(14) Uani d . 1 . .
H H41A 0.6241 0.4097 0.1442 0.079 Uiso calc R 1 . .
H H41B 0.6166 0.2431 0.1547 0.079 Uiso calc R 1 . .
H H41C 0.5873 0.3552 0.1950 0.079 Uiso calc R 1 . .

loop_
_atom_site_aniso_label
_atom_site_aniso_U_11
_atom_site_aniso_U_22
_atom_site_aniso_U_33
_atom_site_aniso_U_12
_atom_site_aniso_U_13
_atom_site_aniso_U_23
Cu1 0.0258(3) 0.0369(4) 0.0267(3) 0.0007(2) -0.0002(2) -0.0018(2)
Cl1 0.0391(6) 0.0331(7) 0.0417(6) 0.0027(5) 0.0009(5) 0.0013(5)
Cl2 0.0340(6) 0.0369(7) 0.0455(7) -0.0061(5) -0.0079(5) 0.0000(5)
P1 0.0257(6) 0.0294(7) 0.0248(6) 0.0016(5) 0.0008(4) -0.0004(5)
P2 0.0255(6) 0.0317(7) 0.0244(6) 0.0028(5) 0.0000(4) -0.0001(5)
C1 0.025(2) 0.039(3) 0.023(2) -0.001(2) 0.0002(17) 0.0017(19)
C2 0.031(2) 0.043(3) 0.035(3) 0.005(2) 0.000(2) -0.006(2)
C3 0.046(3) 0.071(4) 0.035(3) 0.002(3) 0.003(2) -0.017(3)
C4 0.048(3) 0.086(5) 0.024(2) 0.007(3) -0.006(2) -0.001(3)
C5 0.062(4) 0.073(4) 0.039(3) 0.026(3) 0.002(3) 0.014(3)
C6 0.046(3) 0.051(3) 0.029(2) 0.014(3) -0.001(2) -0.002(2)
C7 0.031(2) 0.037(3) 0.025(2) 0.001(2) 0.0013(18) -0.0037(19)
C8 0.036(3) 0.037(3) 0.043(3) -0.003(2) -0.001(2) 0.000(2)
C9 0.056(3) 0.028(3) 0.048(3) -0.003(2) 0.009(2) 0.003(2)
C10 0.059(3) 0.028(3) 0.035(3) 0.009(2) 0.008(2) 0.001(2)
C11 0.044(3) 0.040(3) 0.035(3) 0.013(2) 0.006(2) 0.002(2)
C12 0.035(3) 0.037(3) 0.034(2) 0.002(2) 0.0015(19) -0.001(2)
C13 0.026(2) 0.025(3) 0.035(2) 0.0035(18) 0.0023(18) -0.0012(18)
C14 0.036(3) 0.038(3) 0.029(2) 0.000(2) -0.0010(19) -0.002(2)
C15 0.034(3) 0.048(3) 0.053(3) -0.005(2) 0.009(2) 0.002(2)
C16 0.027(2) 0.052(3) 0.057(3) -0.004(2) 0.002(2) -0.011(3)
C17 0.036(3) 0.056(3) 0.038(3) 0.007(2) -0.005(2) -0.010(2)
C18 0.029(2) 0.048(3) 0.032(2) 0.005(2) -0.0004(19) -0.002(2)
C19 0.035(3) 0.034(3) 0.032(2) 0.008(2) 0.0057(19) 0.009(2)
C20 0.030(3) 0.041(3) 0.061(3) 0.001(2) 0.005(2) -0.001(3)
C21 0.029(3) 0.050(4) 0.116(6) 0.004(3) 0.017(3) -0.002(4)
C22 0.045(4) 0.055(4) 0.099(5) 0.017(3) 0.038(3) 0.007(4)
C23 0.060(4) 0.048(4) 0.052(3) 0.021(3) 0.016(3) -0.001(3)
C24 0.042(3) 0.047(3) 0.032(2) 0.016(2) 0.000(2) 0.001(2)
C25 0.030(2) 0.028(3) 0.036(2) 0.002(2) -0.0036(19) 0.001(2)
C26 0.045(3) 0.044(3) 0.048(3) 0.006(2) -0.001(2) -0.003(2)
C27 0.064(4) 0.035(4) 0.089(5) 0.010(3) -0.007(3) -0.001(3)
C28 0.051(3) 0.046(4) 0.071(4) -0.007(3) -0.021(3) 0.023(3)
C29 0.046(3) 0.048(4) 0.045(3) -0.010(3) -0.006(2) 0.011(3)
C30 0.040(3) 0.044(3) 0.034(3) -0.003(2) -0.003(2) 0.004(2)
C31 0.026(2) 0.032(3) 0.026(2) 0.0050(19) 0.0030(17) -0.0022(18)
C32 0.033(3) 0.040(3) 0.030(2) 0.002(2) -0.0031(19) -0.002(2)
C33 0.044(3) 0.066(4) 0.033(3) -0.002(3) -0.007(2) -0.010(3)
C34 0.041(3) 0.050(3) 0.045(3) -0.013(2) 0.002(2) -0.013(3)
C35 0.050(3) 0.039(3) 0.044(3) -0.009(2) 0.004(2) -0.006(2)
C36 0.041(3) 0.037(3) 0.037(3) 0.001(2) 0.002(2) 0.000(2)
Cu2 0.0374(5) 0.0428(6) 0.0508(5) -0.0041(4) 0.0044(4) -0.0060(4)
N1 0.033(5) 0.055(5) 0.042(5) -0.003(4) -0.003(4) 0.005(4)
N2 0.050(5) 0.049(6) 0.055(6) -0.020(5) 0.016(4) -0.011(5)
C37 0.054(7) 0.053(7) 0.084(8) 0.002(5) 0.012(5) 0.005(6)
C38 0.069(7) 0.056(8) 0.060(9) 0.006(6) 0.019(7) -0.010(7)
C39 0.071(7) 0.080(8) 0.095(9) -0.001(6) 0.026(6) -0.036(7)
N1X 0.042(7) 0.061(8) 0.057(8) -0.023(8) 0.008(6) 0.008(7)
N2X 0.035(8) 0.061(9) 0.051(8) -0.009(7) 0.004(6) -0.003(6)
C37X 0.070(10) 0.065(8) 0.106(13) -0.001(9) 0.040(9) 0.006(9)
C38X 0.067(10) 0.054(8) 0.076(14) 0.007(9) 0.030(12) -0.005(9)
C39X 0.098(14) 0.059(8) 0.057(9) 0.018(9) -0.001(8) 0.001(7)
N3 0.065(5) 0.265(13) 0.133(7) -0.008(6) -0.014(5) -0.021(7)
C40 0.057(4) 0.117(6) 0.059(4) -0.009(4) 0.001(3) -0.007(4)
C41 0.056(3) 0.048(4) 0.053(3) -0.006(3) 0.001(3) -0.005(3)

loop_
_atom_type_symbol
_atom_type_description
_atom_type_scat_dispersion_real
_atom_type_scat_dispersion_imag
_atom_type_scat_source
C C 0.0033 0.0016 'International Tables Vol C Tables 4.2.6.8 and 6.1.1.4'
H H 0.0000 0.0000 'International Tables Vol C Tables 4.2.6.8 and 6.1.1.4'
N N 0.0061 0.0033 'International Tables Vol C Tables 4.2.6.8 and 6.1.1.4'
P P 0.1023 0.0942 'International Tables Vol C Tables 4.2.6.8 and 6.1.1.4'
Cu Cu 0.3201 1.2651 'International Tables Vol C Tables 4.2.6.8 and 6.1.1.4'
Cl Cl 0.1484 0.1585 'International Tables Vol C Tables 4.2.6.8 and 6.1.1.4'

loop_
_geom_angle_atom_site_label_1
_geom_angle_atom_site_label_2
_geom_angle_atom_site_label_3
_geom_angle_site_symmetry_1
_geom_angle_site_symmetry_3
_geom_angle
_geom_angle_publ_flag
Cl1 Cu1 Cl2 . . 101.06(5) yes
Cl1 Cu1 P1 . . 111.76(5) yes
Cl1 Cu1 P2 . . 105.75(5) yes
Cl2 Cu1 P1 . . 108.31(5) yes
Cl2 Cu1 P2 . . 105.94(5) yes
P1 Cu1 P2 . . 121.92(4) yes
Cu1 Cl2 Cu2 . . 122.71(5) yes
Cu1 P1 C1 . . 114.74(14) ?
Cu1 P1 C7 . . 115.70(15) ?
Cu1 P1 C13 . . 117.30(14) ?
C1 P1 C7 . . 102.1(2) ?
C1 P1 C13 . . 101.9(2) ?
C7 P1 C13 . . 102.9(2) ?
Cu1 P2 C19 . . 114.63(15) ?
Cu1 P2 C25 . . 116.89(15) ?
Cu1 P2 C31 . . 116.44(14) ?
C19 P2 C25 . . 101.5(2) ?
C19 P2 C31 . . 102.2(2) ?
C25 P2 C31 . . 103.0(2) ?
P1 C1 C2 . . 122.9(3) ?
P1 C1 C6 . . 117.3(3) ?
C2 C1 C6 . . 119.7(4) ?
C1 C2 H2 . . 120.2 ?
C1 C2 C3 . . 119.6(5) ?
H2 C2 C3 . . 120.2 ?
C2 C3 H3 . . 119.9 ?
C2 C3 C4 . . 120.2(5) ?
H3 C3 C4 . . 119.9 ?
C3 C4 H4 . . 120.0 ?
C3 C4 C5 . . 119.9(5) ?
H4 C4 C5 . . 120.0 ?
C4 C5 H5 . . 119.5 ?
C4 C5 C6 . . 121.0(5) ?
H5 C5 C6 . . 119.5 ?
C1 C6 C5 . . 119.5(5) ?
C1 C6 H6 . . 120.2 ?
C5 C6 H6 . . 120.2 ?
P1 C7 C8 . . 117.8(3) ?
P1 C7 C12 . . 123.8(4) ?
C8 C7 C12 . . 118.4(4) ?
C7 C8 H8 . . 119.5 ?
C7 C8 C9 . . 120.9(5) ?
H8 C8 C9 . . 119.5 ?
C8 C9 H9 . . 120.0 ?
C8 C9 C10 . . 120.1(5) ?
H9 C9 C10 . . 120.0 ?
C9 C10 H10 . . 120.0 ?
C9 C10 C11 . . 120.0(5) ?
H10 C10 C11 . . 120.0 ?
C10 C11 H11 . . 119.9 ?
C10 C11 C12 . . 120.1(5) ?
H11 C11 C12 . . 119.9 ?
C7 C12 C11 . . 120.4(5) ?
C7 C12 H12 . . 119.8 ?
C11 C12 H12 . . 119.8 ?
P1 C13 C14 . . 124.1(3) ?
P1 C13 C18 . . 118.0(3) ?
C14 C13 C18 . . 117.9(4) ?
C13 C14 H14 . . 119.5 ?
C13 C14 C15 . . 121.1(4) ?
H14 C14 C15 . . 119.5 ?
C14 C15 H15 . . 119.8 ?
C14 C15 C16 . . 120.4(5) ?
H15 C15 C16 . . 119.8 ?
C15 C16 H16 . . 120.2 ?
C15 C16 C17 . . 119.6(5) ?
H16 C16 C17 . . 120.2 ?
C16 C17 H17 . . 120.1 ?
C16 C17 C18 . . 119.9(4) ?
H17 C17 C18 . . 120.1 ?
C13 C18 C17 . . 121.1(4) ?
C13 C18 H18 . . 119.4 ?
C17 C18 H18 . . 119.4 ?
P2 C19 C20 . . 117.1(4) ?
P2 C19 C24 . . 124.3(4) ?
C20 C19 C24 . . 118.6(4) ?
C19 C20 H20 . . 119.8 ?
C19 C20 C21 . . 120.4(5) ?
H20 C20 C21 . . 119.8 ?
C20 C21 H21 . . 119.8 ?
C20 C21 C22 . . 120.3(6) ?
H21 C21 C22 . . 119.8 ?
C21 C22 H22 . . 119.7 ?
C21 C22 C23 . . 120.5(5) ?
H22 C22 C23 . . 119.7 ?
C22 C23 H23 . . 120.4 ?
C22 C23 C24 . . 119.2(5) ?
H23 C23 C24 . . 120.4 ?
C19 C24 C23 . . 120.9(5) ?
C19 C24 H24 . . 119.5 ?
C23 C24 H24 . . 119.5 ?
P2 C25 C26 . . 117.9(4) ?
P2 C25 C30 . . 123.4(4) ?
C26 C25 C30 . . 118.7(5) ?
C25 C26 H26 . . 120.1 ?
C25 C26 C27 . . 119.9(5) ?
H26 C26 C27 . . 120.1 ?
C26 C27 H27 . . 119.6 ?
C26 C27 C28 . . 120.9(6) ?
H27 C27 C28 . . 119.6 ?
C27 C28 H28 . . 120.4 ?
C27 C28 C29 . . 119.2(5) ?
H28 C28 C29 . . 120.4 ?
C28 C29 H29 . . 119.6 ?
C28 C29 C30 . . 120.7(5) ?
H29 C29 C30 . . 119.6 ?
C25 C30 C29 . . 120.5(5) ?
C25 C30 H30 . . 119.7 ?
C29 C30 H30 . . 119.7 ?
P2 C31 C32 . . 125.0(4) ?
P2 C31 C36 . . 117.3(3) ?
C32 C31 C36 . . 117.7(4) ?
C31 C32 H32 . . 119.9 ?
C31 C32 C33 . . 120.3(5) ?
H32 C32 C33 . . 119.9 ?
C32 C33 H33 . . 119.7 ?
C32 C33 C34 . . 120.5(5) ?
H33 C33 C34 . . 119.7 ?
C33 C34 H34 . . 120.1 ?
C33 C34 C35 . . 119.8(5) ?
H34 C34 C35 . . 120.1 ?
C34 C35 H35 . . 119.9 ?
C34 C35 C36 . . 120.3(5) ?
H35 C35 C36 . . 119.9 ?
C31 C36 C35 . . 121.4(4) ?
C31 C36 H36 . . 119.3 ?
C35 C36 H36 . . 119.3 ?
Cl2 Cu2 Cl2 . 3_666 180.0 ?
Cl2 Cu2 N1 . . 92.9(3) yes
Cl2 Cu2 N1 3_666 3_666 92.9(3) ?
Cl2 Cu2 N1 3_666 . 87.1(3) ?
Cl2 Cu2 N1 . 3_666 87.1(3) ?
Cl2 Cu2 N2 . . 87.4(3) yes
Cl2 Cu2 N2 3_666 3_666 87.4(3) ?
Cl2 Cu2 N2 3_666 . 92.6(3) ?
Cl2 Cu2 N2 . 3_666 92.6(3) ?
Cl2 Cu2 N1X . . 93.6(4) yes
Cl2 Cu2 N1X 3_666 3_666 93.6(4) ?
Cl2 Cu2 N1X 3_666 . 86.4(4) ?
Cl2 Cu2 N1X . 3_666 86.4(4) ?
Cl2 Cu2 N2X . . 93.8(5) yes
Cl2 Cu2 N2X 3_666 3_666 93.8(5) ?
Cl2 Cu2 N2X 3_666 . 86.2(5) ?
Cl2 Cu2 N2X . 3_666 86.2(5) ?
N1 Cu2 N1 . 3_666 180.0 ?
N1 Cu2 N2 . . 84.4(4) yes
N1 Cu2 N2 3_666 3_666 84.4(4) ?
N1 Cu2 N2 3_666 . 95.6(4) ?
N1 Cu2 N2 . 3_666 95.6(4) ?
N2 Cu2 N2 . 3_666 180.0 ?
N1X Cu2 N1X . 3_666 180.0 ?
N1X Cu2 N2X . . 84.7(6) yes
N1X Cu2 N2X 3_666 3_666 84.7(6) ?
N1X Cu2 N2X 3_666 . 95.3(6) ?
N1X Cu2 N2X . 3_666 95.3(6) ?
N2X Cu2 N2X . 3_666 180.0 ?
Cu2 N1 H1A . . 110.3 ?
Cu2 N1 H1B . . 110.3 ?
Cu2 N1 C37 . . 107.2(7) ?
H1A N1 H1B . . 108.5 ?
H1A N1 C37 . . 110.3 ?
H1B N1 C37 . . 110.3 ?
Cu2 N2 H2A . . 109.9 ?
Cu2 N2 H2B . . 109.9 ?
Cu2 N2 C38 . . 108.9(10) ?
H2A N2 H2B . . 108.3 ?
H2A N2 C38 . . 109.9 ?
H2B N2 C38 . . 109.9 ?
N1 C37 H37A . . 109.8 ?
N1 C37 H37B . . 109.8 ?
N1 C37 C38 . . 109.3(12) ?
H37A C37 H37B . . 108.3 ?
H37A C37 C38 . . 109.8 ?
H37B C37 C38 . . 109.8 ?
N2 C38 C37 . . 107.9(13) ?
N2 C38 H38 . . 108.5 ?
N2 C38 C39 . . 111.5(15) ?
C37 C38 H38 . . 108.5 ?
C37 C38 C39 . . 111.9(14) ?
H38 C38 C39 . . 108.5 ?
C38 C39 H39A . . 109.5 ?
C38 C39 H39B . . 109.5 ?
C38 C39 H39C . . 109.5 ?
H39A C39 H39B . . 109.5 ?
H39A C39 H39C . . 109.5 ?
H39B C39 H39C . . 109.5 ?
Cu2 N1X H1X1 . . 110.2 ?
Cu2 N1X H1X2 . . 110.2 ?
Cu2 N1X C37X . . 107.6(11) ?
H1X1 N1X H1X2 . . 108.5 ?
H1X1 N1X C37X . . 110.2 ?
H1X2 N1X C37X . . 110.2 ?
Cu2 N2X H2X1 . . 110.1 ?
Cu2 N2X H2X2 . . 110.1 ?
Cu2 N2X C38X . . 108.1(14) ?
H2X1 N2X H2X2 . . 108.4 ?
H2X1 N2X C38X . . 110.1 ?
H2X2 N2X C38X . . 110.1 ?
N1X C37X H37C . . 109.7 ?
N1X C37X H37D . . 109.7 ?
N1X C37X C38X . . 110(2) ?
H37C C37X H37D . . 108.2 ?
H37C C37X C38X . . 109.7 ?
H37D C37X C38X . . 109.7 ?
N2X C38X C37X . . 106(2) ?
N2X C38X H38X . . 109.4 ?
N2X C38X C39X . . 111(2) ?
C37X C38X H38X . . 109.4 ?
C37X C38X C39X . . 112(2) ?
H38X C38X C39X . . 109.4 ?
C38X C39X H39D . . 109.5 ?
C38X C39X H39E . . 109.5 ?
C38X C39X H39F . . 109.5 ?
H39D C39X H39E . . 109.5 ?
H39D C39X H39F . . 109.5 ?
H39E C39X H39F . . 109.5 ?
N3 C40 C41 . . 179.0(11) ?
C40 C41 H41A . . 109.5 ?
C40 C41 H41B . . 109.5 ?
C40 C41 H41C . . 109.5 ?
H41A C41 H41B . . 109.5 ?
H41A C41 H41C . . 109.5 ?
H41B C41 H41C . . 109.5 ?

loop_
_geom_bond_atom_site_label_1
_geom_bond_atom_site_label_2
_geom_bond_site_symmetry_2
_geom_bond_distance
_geom_bond_publ_flag
Cu1 Cl1 . 2.3553(13) yes
Cu1 Cl2 . 2.4372(13) yes
Cu1 P1 . 2.2800(13) yes
Cu1 P2 . 2.2835(12) yes
P1 C1 . 1.853(4) ?
P1 C7 . 1.834(5) ?
P1 C13 . 1.834(4) ?
P2 C19 . 1.834(5) ?
P2 C25 . 1.836(5) ?
P2 C31 . 1.830(4) ?
C1 C2 . 1.394(6) ?
C1 C6 . 1.396(7) ?
C2 H2 . 0.950 ?
C2 C3 . 1.401(7) ?
C3 H3 . 0.950 ?
C3 C4 . 1.380(8) ?
C4 H4 . 0.950 ?
C4 C5 . 1.377(8) ?
C5 H5 . 0.950 ?
C5 C6 . 1.388(7) ?
C6 H6 . 0.950 ?
C7 C8 . 1.400(7) ?
C7 C12 . 1.402(6) ?
C8 H8 . 0.950 ?
C8 C9 . 1.397(7) ?
C9 H9 . 0.950 ?
C9 C10 . 1.383(7) ?
C10 H10 . 0.950 ?
C10 C11 . 1.388(7) ?
C11 H11 . 0.950 ?
C11 C12 . 1.406(7) ?
C12 H12 . 0.950 ?
C13 C14 . 1.399(6) ?
C13 C18 . 1.404(6) ?
C14 H14 . 0.950 ?
C14 C15 . 1.395(7) ?
C15 H15 . 0.950 ?
C15 C16 . 1.380(7) ?
C16 H16 . 0.950 ?
C16 C17 . 1.400(7) ?
C17 H17 . 0.950 ?
C17 C18 . 1.393(7) ?
C18 H18 . 0.950 ?
C19 C20 . 1.388(7) ?
C19 C24 . 1.396(7) ?
C20 H20 . 0.950 ?
C20 C21 . 1.392(7) ?
C21 H21 . 0.950 ?
C21 C22 . 1.376(9) ?
C22 H22 . 0.950 ?
C22 C23 . 1.381(9) ?
C23 H23 . 0.950 ?
C23 C24 . 1.399(7) ?
C24 H24 . 0.950 ?
C25 C26 . 1.392(7) ?
C25 C30 . 1.398(7) ?
C26 H26 . 0.950 ?
C26 C27 . 1.397(8) ?
C27 H27 . 0.950 ?
C27 C28 . 1.382(9) ?
C28 H28 . 0.950 ?
C28 C29 . 1.374(8) ?
C29 H29 . 0.950 ?
C29 C30 . 1.388(7) ?
C30 H30 . 0.950 ?
C31 C32 . 1.400(6) ?
C31 C36 . 1.406(7) ?
C32 H32 . 0.950 ?
C32 C33 . 1.403(7) ?
C33 H33 . 0.950 ?
C33 C34 . 1.378(8) ?
C34 H34 . 0.950 ?
C34 C35 . 1.381(7) ?
C35 H35 . 0.950 ?
C35 C36 . 1.379(7) ?
C36 H36 . 0.950 ?
Cu2 Cl2 . 2.8731(12) yes
Cu2 Cl2 3_666 2.8731(12) ?
Cu2 N1 . 2.042(10) yes
Cu2 N1 3_666 2.042(10) ?
Cu2 N2 . 1.995(10) yes
Cu2 N2 3_666 1.995(10) ?
Cu2 N1X . 2.065(14) yes
Cu2 N1X 3_666 2.065(14) ?
Cu2 N2X . 1.995(18) yes
Cu2 N2X 3_666 1.995(18) ?
N1 H1A . 0.920 ?
N1 H1B . 0.920 ?
N1 C37 . 1.482(15) ?
N2 H2A . 0.920 ?
N2 H2B . 0.920 ?
N2 C38 . 1.50(2) ?
C37 H37A . 0.990 ?
C37 H37B . 0.990 ?
C37 C38 . 1.46(2) ?
C38 H38 . 1.000 ?
C38 C39 . 1.54(2) ?
C39 H39A . 0.980 ?
C39 H39B . 0.980 ?
C39 H39C . 0.980 ?
N1X H1X1 . 0.920 ?
N1X H1X2 . 0.920 ?
N1X C37X . 1.46(2) ?
N2X H2X1 . 0.920 ?
N2X H2X2 . 0.920 ?
N2X C38X . 1.54(3) ?
C37X H37C . 0.990 ?
C37X H37D . 0.990 ?
C37X C38X . 1.50(3) ?
C38X H38X . 1.000 ?
C38X C39X . 1.52(3) ?
C39X H39D . 0.980 ?
C39X H39E . 0.980 ?
C39X H39F . 0.980 ?
N3 C40 . 1.127(9) ?
C40 C41 . 1.417(9) ?
C41 H41A . 0.980 ?
C41 H41B . 0.980 ?
C41 H41C . 0.980 ?

loop_
_geom_hbond_atom_site_label_D
_geom_hbond_atom_site_label_H
_geom_hbond_atom_site_label_A
_geom_hbond_site_symmetry_A
_geom_hbond_distance_DH
_geom_hbond_distance_HA
_geom_hbond_distance_DA
_geom_hbond_angle_DHA
_geom_hbond_publ_flag
N1 H1A Cl1 3_666 0.92 2.45 3.330(9) 159 yes
N2X H2X1 Cl1 3_666 0.92 2.60 3.495(15) 163 yes

loop_
_geom_torsion_atom_site_label_1
_geom_torsion_atom_site_label_2
_geom_torsion_atom_site_label_3
_geom_torsion_atom_site_label_4
_geom_torsion_site_symmetry_1
_geom_torsion_site_symmetry_4
_geom_torsion
Cl1 Cu1 Cl2 Cu2 . . -42.00(6)
P1 Cu1 Cl2 Cu2 . . 75.56(6)
P2 Cu1 Cl2 Cu2 . . -152.08(5)
Cl1 Cu1 P1 C1 . . 43.17(17)
Cl1 Cu1 P1 C7 . . 161.75(15)
Cl1 Cu1 P1 C13 . . -76.36(16)
Cl2 Cu1 P1 C1 . . -67.31(17)
Cl2 Cu1 P1 C7 . . 51.28(16)
Cl2 Cu1 P1 C13 . . 173.17(16)
P2 Cu1 P1 C1 . . 169.53(17)
P2 Cu1 P1 C7 . . -71.88(16)
P2 Cu1 P1 C13 . . 50.00(17)
Cl1 Cu1 P2 C19 . . -36.71(18)
Cl1 Cu1 P2 C25 . . -155.27(17)
Cl1 Cu1 P2 C31 . . 82.45(16)
Cl2 Cu1 P2 C19 . . 70.02(18)
Cl2 Cu1 P2 C25 . . -48.54(17)
Cl2 Cu1 P2 C31 . . -170.83(16)
P1 Cu1 P2 C19 . . -165.73(17)
P1 Cu1 P2 C25 . . 75.71(17)
P1 Cu1 P2 C31 . . -46.57(17)
Cu1 P1 C1 C2 . . 140.6(3)
Cu1 P1 C1 C6 . . -42.7(4)
C7 P1 C1 C2 . . 14.6(4)
C7 P1 C1 C6 . . -168.7(4)
C13 P1 C1 C2 . . -91.6(4)
C13 P1 C1 C6 . . 85.1(4)
P1 C1 C2 C3 . . 177.5(4)
C6 C1 C2 C3 . . 0.8(7)
C1 C2 C3 C4 . . -1.6(8)
C2 C3 C4 C5 . . 1.5(9)
C3 C4 C5 C6 . . -0.6(9)
C4 C5 C6 C1 . . -0.2(9)
P1 C1 C6 C5 . . -176.7(4)
C2 C1 C6 C5 . . 0.1(7)
Cu1 P1 C7 C8 . . -41.7(4)
Cu1 P1 C7 C12 . . 140.8(3)
C1 P1 C7 C8 . . 83.6(4)
C1 P1 C7 C12 . . -93.8(4)
C13 P1 C7 C8 . . -171.0(3)
C13 P1 C7 C12 . . 11.6(4)
P1 C7 C8 C9 . . -175.8(4)
C12 C7 C8 C9 . . 1.8(7)
C7 C8 C9 C10 . . -1.8(7)
C8 C9 C10 C11 . . 0.1(7)
C9 C10 C11 C12 . . 1.6(7)
P1 C7 C12 C11 . . 177.4(3)
C8 C7 C12 C11 . . 0.0(6)
C10 C11 C12 C7 . . -1.6(7)
Cu1 P1 C13 C14 . . 124.8(4)
Cu1 P1 C13 C18 . . -54.2(4)
C1 P1 C13 C14 . . -1.3(4)
C1 P1 C13 C18 . . 179.7(4)
C7 P1 C13 C14 . . -106.9(4)
C7 P1 C13 C18 . . 74.1(4)
P1 C13 C14 C15 . . -178.3(4)
C18 C13 C14 C15 . . 0.6(7)
C13 C14 C15 C16 . . -0.7(8)
C14 C15 C16 C17 . . -0.3(8)
C15 C16 C17 C18 . . 1.3(8)
C16 C17 C18 C13 . . -1.4(7)
P1 C13 C18 C17 . . 179.4(4)
C14 C13 C18 C17 . . 0.4(7)
Cu1 P2 C19 C20 . . -37.6(4)
Cu1 P2 C19 C24 . . 145.0(4)
C25 P2 C19 C20 . . 89.4(4)
C25 P2 C19 C24 . . -88.1(4)
C31 P2 C19 C20 . . -164.5(4)
C31 P2 C19 C24 . . 18.1(4)
P2 C19 C20 C21 . . -175.2(4)
C24 C19 C20 C21 . . 2.4(8)
C19 C20 C21 C22 . . -0.1(9)
C20 C21 C22 C23 . . -1.1(10)
C21 C22 C23 C24 . . -0.1(9)
P2 C19 C24 C23 . . 173.8(4)
C20 C19 C24 C23 . . -3.7(7)
C22 C23 C24 C19 . . 2.5(8)
Cu1 P2 C25 C26 . . -26.0(4)
Cu1 P2 C25 C30 . . 154.0(3)
C19 P2 C25 C26 . . -151.4(4)
C19 P2 C25 C30 . . 28.6(4)
C31 P2 C25 C26 . . 103.1(4)
C31 P2 C25 C30 . . -77.0(4)
P2 C25 C26 C27 . . -179.3(4)
C30 C25 C26 C27 . . 0.7(7)
C25 C26 C27 C28 . . 1.2(9)
C26 C27 C28 C29 . . -1.8(9)
C27 C28 C29 C30 . . 0.4(8)
C28 C29 C30 C25 . . 1.6(8)
P2 C25 C30 C29 . . 178.0(4)
C26 C25 C30 C29 . . -2.1(7)
Cu1 P2 C31 C32 . . 134.9(3)
Cu1 P2 C31 C36 . . -44.1(4)
C19 P2 C31 C32 . . -99.4(4)
C19 P2 C31 C36 . . 81.6(4)
C25 P2 C31 C32 . . 5.6(4)
C25 P2 C31 C36 . . -173.4(3)
P2 C31 C32 C33 . . -179.8(4)
C36 C31 C32 C33 . . -0.9(7)
C31 C32 C33 C34 . . 0.9(8)
C32 C33 C34 C35 . . -0.7(8)
C33 C34 C35 C36 . . 0.4(8)
C34 C35 C36 C31 . . -0.4(8)
P2 C31 C36 C35 . . 179.7(4)
C32 C31 C36 C35 . . 0.6(7)
Cu1 Cl2 Cu2 N1 . . -153.1(3)
Cu1 Cl2 Cu2 N1 . 3_666 26.9(3)
Cu1 Cl2 Cu2 N2 . . -68.8(3)
Cu1 Cl2 Cu2 N2 . 3_666 111.2(3)
Cu1 Cl2 Cu2 N1X . . -47.7(5)
Cu1 Cl2 Cu2 N1X . 3_666 132.3(5)
Cu1 Cl2 Cu2 N2X . . -132.6(5)
Cu1 Cl2 Cu2 N2X . 3_666 47.4(5)
Cl2 Cu2 N1 C37 . . 73.0(7)
Cl2 Cu2 N1 C37 3_666 . -107.0(7)
N2 Cu2 N1 C37 . . -14.1(7)
N2 Cu2 N1 C37 3_666 . 165.9(7)
Cl2 Cu2 N2 C38 . . -106.5(9)
Cl2 Cu2 N2 C38 3_666 . 73.5(9)
N1 Cu2 N2 C38 . . -13.3(9)
N1 Cu2 N2 C38 3_666 . 166.7(9)
Cu2 N1 C37 C38 . . 40.1(12)
N1 C37 C38 N2 . . -52.5(16)
N1 C37 C38 C39 . . -175.5(11)
Cu2 N2 C38 C37 . . 39.0(15)
Cu2 N2 C38 C39 . . 162.3(9)
Cl2 Cu2 N1X C37X . . -104.8(12)
Cl2 Cu2 N1X C37X 3_666 . 75.2(12)
N2X Cu2 N1X C37X . . -11.3(13)
N2X Cu2 N1X C37X 3_666 . 168.7(13)
Cl2 Cu2 N2X C38X . . 75.9(14)
Cl2 Cu2 N2X C38X 3_666 . -104.1(14)
N1X Cu2 N2X C38X . . -17.4(14)
N1X Cu2 N2X C38X 3_666 . 162.6(14)
Cu2 N1X C37X C38X . . 39(2)
N1X C37X C38X N2X . . -54(3)
N1X C37X C38X C39X . . -174.9(19)
Cu2 N2X C38X C37X . . 42(2)
Cu2 N2X C38X C39X . . 163.5(14)
